data_7239917
loop_
_publ_author_name
'Wang, Kai'
'Xiao, Hui'
'Qian, Li'
'Han, Mingxi'
'Wu, Xianfeng'
'Guo, Zhiyong'
'Zhan, Hongbing'

_publ_section_title
;
 Diversified AIE and mechanochromic luminescence based on carbazole
 derivatives decorated dicyanovinyl groups: Effects of Substitution Site
 and Molecular Packing
;
_journal_name_full CrystEngComm
_journal_paper_doi 10.1039/C9CE01958H
_journal_year 2020
_chemical_formula_moiety 'C50 H28 N6'
_chemical_formula_sum 'C50 H28 N6'
_chemical_formula_weight 712.78
_chemical_melting_point ?
_space_group_crystal_system triclinic
_space_group_IT_number 2
_space_group_name_Hall '-P 1'
_space_group_name_H-M_alt 'P -1'
_atom_sites_solution_hydrogens geom
_audit_creation_method SHELXL-2014
_audit_update_record
;
2019-07-23 deposited with the CCDC.	2020-02-10 downloaded from the CCDC.
;
_cell_angle_alpha 95.994(2)
_cell_angle_beta 98.595(2)
_cell_angle_gamma 99.932(2)
_cell_formula_units_Z 2
_cell_length_a 10.7183(12)
_cell_length_b 13.8384(16)
_cell_length_c 14.7191(17)
_cell_measurement_reflns_used 9948
_cell_measurement_temperature 200(2)
_cell_measurement_theta_max 27.828
_cell_measurement_theta_min 1.412
_cell_volume 2107.2(4)
_computing_structure_refinement 'SHELXL-2014 (Sheldrick, 2014)'
_diffrn_ambient_temperature 200(2)
_diffrn_measured_fraction_theta_full 1.000
_diffrn_measured_fraction_theta_max 0.996
_diffrn_measurement_device_type 'SuperNova, Dual, Mo at zero, Atlas'
_diffrn_radiation_type MoK\a
_diffrn_radiation_wavelength 0.71073
_diffrn_reflns_av_R_equivalents 0.0392
_diffrn_reflns_av_unetI/netI 0.1060
_diffrn_reflns_Laue_measured_fraction_full 1.000
_diffrn_reflns_Laue_measured_fraction_max 0.996
_diffrn_reflns_limit_h_max 14
_diffrn_reflns_limit_h_min -10
_diffrn_reflns_limit_k_max 18
_diffrn_reflns_limit_k_min -18
_diffrn_reflns_limit_l_max 19
_diffrn_reflns_limit_l_min -19
_diffrn_reflns_number 15233
_diffrn_reflns_point_group_measured_fraction_full 1.000
_diffrn_reflns_point_group_measured_fraction_max 0.996
_diffrn_reflns_theta_full 25.242
_diffrn_reflns_theta_max 27.828
_diffrn_reflns_theta_min 1.412
_exptl_absorpt_coefficient_mu 0.067
_exptl_absorpt_correction_T_max 1.000
_exptl_absorpt_correction_T_min 0.996
_exptl_absorpt_correction_type multi-scan
_exptl_absorpt_process_details sadabs
_exptl_crystal_colour yellow
_exptl_crystal_density_diffrn 1.123
_exptl_crystal_description plate
_exptl_crystal_F_000 740
_refine_diff_density_max 0.695
_refine_diff_density_min -0.496
_refine_diff_density_rms 0.104
_refine_ls_extinction_method none
_refine_ls_goodness_of_fit_ref 0.993
_refine_ls_hydrogen_treatment constr
_refine_ls_matrix_type full
_refine_ls_number_parameters 505
_refine_ls_number_reflns 9948
_refine_ls_number_restraints 0
_refine_ls_restrained_S_all 0.993
_refine_ls_R_factor_all 0.1473
_refine_ls_R_factor_gt 0.0884
_refine_ls_shift/su_max 0.000
_refine_ls_shift/su_mean 0.000
_refine_ls_structure_factor_coef Fsqd
_refine_ls_weighting_details 'w=1/[\s^2^(Fo^2^)+(0.1657P)^2^] where P=(Fo^2^+2Fc^2^)/3'
_refine_ls_weighting_scheme calc
_refine_ls_wR_factor_gt 0.2545
_refine_ls_wR_factor_ref 0.2818
_reflns_Friedel_coverage 0.000
_reflns_number_gt 5219
_reflns_number_total 9948
_reflns_threshold_expression 'I > 2\s(I)'
_cod_data_source_file c9ce01958h2.cif
_cod_data_source_block o2_sqd
_cod_depositor_comments
;
The following automatic conversions were performed:

data item '_chemical_melting_point' value 'not measured' was changed
to '?' -- the value is undefined or not given.

Automatic conversion script
Id: cif_fix_values 7556 2019-12-06 15:28:31Z antanas 
;
_cod_database_code 7239917
_shelx_space_group_comment
;
The symmetry employed for this shelxl refinement is uniquely defined
by the following loop, which should always be used as a source of
symmetry information in preference to the above space-group names.
They are only intended as comments.
;
_platon_squeeze_void_probe_radius 1.20
_shelxl_version_number 2014-1

loop_
_space_group_symop_operation_xyz
'x, y, z'
'-x, -y, -z'

loop_
_atom_site_label
_atom_site_type_symbol
_atom_site_fract_x
_atom_site_fract_y
_atom_site_fract_z
_atom_site_U_iso_or_equiv
_atom_site_adp_type
_atom_site_occupancy
_atom_site_site_symmetry_order
_atom_site_calc_flag
_atom_site_refinement_flags_posn
_atom_site_refinement_flags_adp
N1 N 1.1538(4) 0.7320(3) 0.7795(3) 0.0511(10) Uani 1 1 d . .
N2 N 1.0465(3) 0.8922(3) 1.0051(2) 0.0363(8) Uani 1 1 d . .
N3 N 0.5509(3) 1.2857(3) 0.6147(2) 0.0414(8) Uani 1 1 d . .
N4 N 0.6500(4) 1.0132(3) 0.5545(2) 0.0641(13) Uani 1 1 d . .
N5 N 0.4929(3) 1.3896(2) 1.05438(18) 0.0253(6) Uani 1 1 d . .
N6 N 0.8861(3) 0.8256(2) 0.38152(18) 0.0257(6) Uani 1 1 d . .
C1 C 0.6017(3) 0.9864(3) 0.8770(2) 0.0272(8) Uani 1 1 d . .
H1 H 0.5369 1.0127 0.9004 0.830 Uiso 1 1 calc R U
C2 C 0.6355(3) 0.9023(3) 0.9073(3) 0.0331(8) Uani 1 1 d . .
H2 H 0.5932 0.8721 0.9507 0.830 Uiso 1 1 calc R U
C3 C 0.7327(3) 0.8620(3) 0.8733(2) 0.0292(8) Uani 1 1 d . .
H3 H 0.7553 0.8050 0.8937 0.830 Uiso 1 1 calc R U
C5 C 0.7613(3) 0.9925(2) 0.7770(2) 0.0239(7) Uani 1 1 d . .
H5 H 0.8028 1.0224 0.7330 0.830 Uiso 1 1 calc R U
C4 C 0.7962(3) 0.9081(3) 0.8081(2) 0.0238(7) Uani 1 1 d . .
C6 C 0.6637(3) 1.0330(2) 0.8115(2) 0.0233(7) Uani 1 1 d . .
C7 C 0.8976(3) 0.8647(2) 0.7702(2) 0.0236(7) Uani 1 1 d . .
C8 C 0.9932(3) 0.8377(3) 0.8283(2) 0.0258(7) Uani 1 1 d . .
C9 C 1.0807(4) 0.7789(3) 0.7980(2) 0.0326(8) Uani 1 1 d . .
C10 C 1.0171(3) 0.8682(3) 0.9269(2) 0.0285(8) Uani 1 1 d . .
C11 C 0.5882(3) 1.1938(2) 0.8479(2) 0.0217(7) Uani 1 1 d . .
C12 C 0.6579(3) 1.2102(2) 0.9392(2) 0.0234(7) Uani 1 1 d . .
H12 H 0.7249 1.1769 0.9542 0.830 Uiso 1 1 calc R U
C13 C 0.6269(3) 1.2755(3) 1.0066(2) 0.0257(7) Uani 1 1 d . .
H13 H 0.6739 1.2864 1.0664 0.830 Uiso 1 1 calc R U
C14 C 0.5249(3) 1.3251(2) 0.9847(2) 0.0238(7) Uani 1 1 d . .
C15 C 0.4548(3) 1.3088(2) 0.8946(2) 0.0237(7) Uani 1 1 d . .
H15 H 0.3871 1.3415 0.8797 0.830 Uiso 1 1 calc R U
C16 C 0.4867(3) 1.2435(2) 0.8273(2) 0.0223(7) Uani 1 1 d . .
H16 H 0.4396 1.2328 0.7676 0.830 Uiso 1 1 calc R U
C17 C 0.3682(3) 1.3947(2) 1.0726(2) 0.0267(7) Uani 1 1 d . .
C18 C 0.2485(4) 1.3544(3) 1.0191(3) 0.0315(8) Uani 1 1 d . .
H18 H 0.2409 1.3170 0.9616 0.830 Uiso 1 1 calc R U
C19 C 0.1398(4) 1.3725(3) 1.0554(3) 0.0378(9) Uani 1 1 d . .
H19 H 0.0586 1.3465 1.0210 0.830 Uiso 1 1 calc R U
C20 C 0.1498(4) 1.4288(3) 1.1422(3) 0.0412(10) Uani 1 1 d . .
H20 H 0.0759 1.4401 1.1642 0.830 Uiso 1 1 calc R U
C21 C 0.2701(4) 1.4675(3) 1.1950(3) 0.0394(9) Uani 1 1 d . .
H21 H 0.2777 1.5039 1.2530 0.830 Uiso 1 1 calc R U
C22 C 0.3798(4) 1.4508(3) 1.1596(2) 0.0299(8) Uani 1 1 d . .
C23 C 0.5148(4) 1.4832(3) 1.1956(2) 0.0287(8) Uani 1 1 d . .
C24 C 0.5824(4) 1.5434(3) 1.2762(3) 0.0362(9) Uani 1 1 d . .
H24 H 0.5394 1.5665 1.3218 0.830 Uiso 1 1 calc R U
C25 C 0.7158(4) 1.5679(3) 1.2864(3) 0.0413(10) Uani 1 1 d . .
H25 H 0.7621 1.6076 1.3398 0.830 Uiso 1 1 calc R U
C26 C 0.7814(4) 1.5342(3) 1.2183(3) 0.0392(9) Uani 1 1 d . .
H26 H 0.8703 1.5530 1.2262 0.830 Uiso 1 1 calc R U
C27 C 0.7149(4) 1.4723(3) 1.1380(2) 0.0337(9) Uani 1 1 d . .
H27 H 0.7581 1.4497 1.0923 0.830 Uiso 1 1 calc R U
C28 C 0.5819(3) 1.4459(2) 1.1293(2) 0.0272(8) Uani 1 1 d . .
C29 C 0.6216(3) 1.1219(3) 0.7780(2) 0.0243(7) Uani 1 1 d . .
C30 C 0.6124(3) 1.1345(3) 0.6874(2) 0.0267(7) Uani 1 1 d . .
C31 C 0.6344(4) 1.0627(3) 0.6150(3) 0.0395(10) Uani 1 1 d . .
C32 C 0.5789(3) 1.2202(3) 0.6502(2) 0.0287(8) Uani 1 1 d . .
C33 C 0.8925(3) 0.8523(2) 0.6692(2) 0.0220(7) Uani 1 1 d . .
C34 C 1.0055(3) 0.8738(3) 0.6335(2) 0.0255(7) Uani 1 1 d . .
H34 H 1.0835 0.8933 0.6738 0.830 Uiso 1 1 calc R U
C35 C 1.0036(3) 0.8665(3) 0.5383(2) 0.0288(8) Uani 1 1 d . .
H35 H 1.0794 0.8829 0.5150 0.830 Uiso 1 1 calc R U
C36 C 0.8861(3) 0.8341(2) 0.4780(2) 0.0242(7) Uani 1 1 d . .
C37 C 0.7726(3) 0.8119(3) 0.5128(2) 0.0272(8) Uani 1 1 d . .
H37 H 0.6950 0.7898 0.4725 0.830 Uiso 1 1 calc R U
C38 C 0.7750(3) 0.8226(3) 0.6080(2) 0.0277(8) Uani 1 1 d . .
H38 H 0.6986 0.8102 0.6313 0.830 Uiso 1 1 calc R U
C39 C 0.9689(3) 0.7793(2) 0.3363(2) 0.0239(7) Uani 1 1 d . .
C40 C 1.0475(3) 0.7149(3) 0.3694(2) 0.0297(8) Uani 1 1 d . .
H40 H 1.0533 0.7007 0.4301 0.830 Uiso 1 1 calc R U
C41 C 1.1161(3) 0.6732(3) 0.3078(2) 0.0303(8) Uani 1 1 d . .
H41 H 1.1687 0.6301 0.3279 0.830 Uiso 1 1 calc R U
C42 C 1.1084(4) 0.6944(3) 0.2162(2) 0.0316(8) Uani 1 1 d . .
H42 H 1.1559 0.6656 0.1768 0.830 Uiso 1 1 calc R U
C43 C 1.0295(3) 0.7585(3) 0.1839(2) 0.0284(8) Uani 1 1 d . .
H43 H 1.0246 0.7731 0.1234 0.830 Uiso 1 1 calc R U
C44 C 0.9577(3) 0.8004(2) 0.2446(2) 0.0251(7) Uani 1 1 d . .
C45 C 0.8653(3) 0.8652(2) 0.2341(2) 0.0229(7) Uani 1 1 d . .
C46 C 0.8207(3) 0.9154(3) 0.1613(2) 0.0283(8) Uani 1 1 d . .
H46 H 0.8489 0.9078 0.1047 0.830 Uiso 1 1 calc R U
C47 C 0.7348(3) 0.9758(3) 0.1758(2) 0.0295(8) Uani 1 1 d . .
H47 H 0.7040 1.0092 0.1282 0.830 Uiso 1 1 calc R U
C48 C 0.6923(3) 0.9883(3) 0.2614(2) 0.0280(8) Uani 1 1 d . .
H48 H 0.6337 1.0296 0.2688 0.830 Uiso 1 1 calc R U
C49 C 0.7354(3) 0.9405(2) 0.3356(2) 0.0261(7) Uani 1 1 d . .
H49 H 0.7074 0.9489 0.3922 0.830 Uiso 1 1 calc R U
C50 C 0.8230(3) 0.8791(2) 0.3200(2) 0.0239(7) Uani 1 1 d . .

loop_
_atom_site_aniso_label
_atom_site_aniso_U_11
_atom_site_aniso_U_22
_atom_site_aniso_U_33
_atom_site_aniso_U_23
_atom_site_aniso_U_13
_atom_site_aniso_U_12
N1 0.058(2) 0.066(3) 0.046(2) 0.0224(19) 0.0195(18) 0.041(2)
N2 0.0383(18) 0.048(2) 0.0245(16) 0.0097(14) -0.0013(13) 0.0167(15)
N3 0.046(2) 0.052(2) 0.0359(18) 0.0140(16) 0.0111(15) 0.0279(17)
N4 0.103(3) 0.079(3) 0.0224(18) 0.0009(18) -0.0026(18) 0.066(3)
N5 0.0290(16) 0.0248(14) 0.0215(14) 0.0011(11) 0.0003(11) 0.0082(12)
N6 0.0287(15) 0.0321(16) 0.0173(13) 0.0017(11) 0.0005(11) 0.0122(13)
C1 0.0274(18) 0.0325(19) 0.0236(17) 0.0053(14) 0.0032(13) 0.0106(15)
C2 0.0300(19) 0.040(2) 0.035(2) 0.0175(16) 0.0080(15) 0.0155(17)
C3 0.0246(18) 0.037(2) 0.0282(18) 0.0100(15) 0.0048(14) 0.0074(15)
C5 0.0246(17) 0.0261(17) 0.0194(16) 0.0015(13) -0.0039(13) 0.0083(14)
C4 0.0223(17) 0.0314(18) 0.0188(15) 0.0071(13) -0.0009(12) 0.0096(14)
C6 0.0201(16) 0.0287(18) 0.0205(16) 0.0038(13) -0.0021(12) 0.0078(14)
C7 0.0223(17) 0.0241(17) 0.0251(17) 0.0072(13) 0.0024(13) 0.0054(14)
C8 0.0282(18) 0.0360(19) 0.0178(16) 0.0094(14) 0.0047(13) 0.0150(15)
C9 0.037(2) 0.041(2) 0.0279(18) 0.0159(16) 0.0059(15) 0.0228(18)
C10 0.0248(18) 0.037(2) 0.0275(19) 0.0114(15) 0.0017(14) 0.0156(15)
C11 0.0194(16) 0.0232(16) 0.0233(16) 0.0050(13) 0.0023(12) 0.0065(13)
C12 0.0240(17) 0.0272(17) 0.0195(16) 0.0039(13) -0.0004(12) 0.0091(14)
C13 0.0240(17) 0.0304(18) 0.0226(16) 0.0069(14) -0.0008(13) 0.0072(14)
C14 0.0304(18) 0.0225(16) 0.0212(16) 0.0069(13) 0.0057(13) 0.0092(14)
C15 0.0226(17) 0.0265(17) 0.0218(16) 0.0038(13) -0.0008(12) 0.0074(14)
C16 0.0216(16) 0.0238(16) 0.0221(16) 0.0036(13) 0.0015(12) 0.0077(13)
C17 0.0340(19) 0.0218(17) 0.0279(18) 0.0092(14) 0.0077(14) 0.0097(15)
C18 0.034(2) 0.0265(18) 0.036(2) 0.0107(15) 0.0022(15) 0.0094(16)
C19 0.040(2) 0.035(2) 0.044(2) 0.0120(17) 0.0127(18) 0.0147(18)
C20 0.046(2) 0.032(2) 0.051(3) 0.0038(18) 0.0175(19) 0.0152(18)
C21 0.045(2) 0.036(2) 0.041(2) 0.0081(17) 0.0124(18) 0.0151(19)
C22 0.042(2) 0.0256(18) 0.0275(18) 0.0082(14) 0.0104(15) 0.0143(16)
C23 0.038(2) 0.0262(18) 0.0238(17) 0.0057(14) 0.0061(15) 0.0103(16)
C24 0.051(3) 0.0285(19) 0.0290(19) 0.0084(15) 0.0044(17) 0.0079(18)
C25 0.055(3) 0.034(2) 0.031(2) 0.0008(16) -0.0007(18) 0.0056(19)
C26 0.050(2) 0.031(2) 0.031(2) 0.0008(16) -0.0024(17) 0.0050(18)
C27 0.037(2) 0.032(2) 0.0289(19) 0.0046(15) -0.0052(15) 0.0068(16)
C28 0.036(2) 0.0215(17) 0.0254(17) 0.0092(13) 0.0032(14) 0.0066(15)
C29 0.0186(16) 0.0310(18) 0.0237(17) 0.0034(14) -0.0002(12) 0.0090(14)
C30 0.0250(17) 0.0350(19) 0.0210(16) 0.0033(14) 0.0003(13) 0.0120(15)
C31 0.050(2) 0.050(2) 0.0224(18) 0.0054(17) -0.0047(16) 0.031(2)
C32 0.0295(19) 0.038(2) 0.0220(17) 0.0044(15) 0.0024(14) 0.0161(16)
C33 0.0230(17) 0.0238(16) 0.0200(16) 0.0039(13) 0.0007(12) 0.0090(13)
C34 0.0269(18) 0.0292(18) 0.0206(16) 0.0053(13) 0.0002(13) 0.0082(14)
C35 0.0305(19) 0.0309(19) 0.0237(17) 0.0057(14) -0.0036(14) 0.0077(15)
C36 0.0331(19) 0.0225(17) 0.0181(15) 0.0051(13) 0.0009(13) 0.0100(14)
C37 0.0234(17) 0.035(2) 0.0219(17) 0.0052(14) -0.0018(13) 0.0064(15)
C38 0.0250(18) 0.0330(19) 0.0255(17) 0.0056(14) -0.0016(13) 0.0106(15)
C39 0.0203(16) 0.0272(17) 0.0235(16) 0.0024(13) -0.0002(12) 0.0066(14)
C40 0.0311(19) 0.0316(19) 0.0272(18) 0.0036(14) 0.0006(14) 0.0121(16)
C41 0.0286(19) 0.0323(19) 0.0302(18) 0.0062(15) 0.0026(14) 0.0076(15)
C42 0.035(2) 0.0275(18) 0.0319(19) 0.0034(15) 0.0027(15) 0.0074(16)
C43 0.0293(19) 0.0275(18) 0.0283(18) 0.0015(14) 0.0052(14) 0.0067(15)
C44 0.0233(17) 0.0248(17) 0.0258(17) 0.0021(13) -0.0019(13) 0.0064(14)
C45 0.0237(17) 0.0221(16) 0.0213(16) 0.0002(13) 0.0004(13) 0.0047(13)
C46 0.0264(18) 0.0328(19) 0.0241(17) 0.0052(14) -0.0035(13) 0.0074(15)
C47 0.0222(17) 0.035(2) 0.0288(18) 0.0069(15) -0.0018(14) 0.0028(15)
C48 0.0209(17) 0.0295(18) 0.0309(18) 0.0057(14) -0.0052(13) 0.0045(14)
C49 0.0196(16) 0.0258(17) 0.0302(18) 0.0033(14) -0.0030(13) 0.0036(14)
C50 0.0246(17) 0.0234(17) 0.0209(16) 0.0042(13) -0.0048(13) 0.0031(14)

loop_
_atom_type_symbol
_atom_type_description
_atom_type_scat_dispersion_real
_atom_type_scat_dispersion_imag
_atom_type_scat_source
C C 0.0033 0.0016 'International Tables Vol C Tables 4.2.6.8 and 6.1.1.4'
H H 0.0000 0.0000 'International Tables Vol C Tables 4.2.6.8 and 6.1.1.4'
N N 0.0061 0.0033 'International Tables Vol C Tables 4.2.6.8 and 6.1.1.4'

loop_
_geom_angle_atom_site_label_1
_geom_angle_atom_site_label_2
_geom_angle_atom_site_label_3
_geom_angle
C28 N5 C14 124.5(3)
C28 N5 C17 107.6(3)
C14 N5 C17 126.8(3)
C39 N6 C50 108.5(3)
C39 N6 C36 125.0(3)
C50 N6 C36 125.3(3)
C2 C1 C6 120.8(3)
C2 C1 H1 119.6
C6 C1 H1 119.6
C1 C2 C3 120.4(3)
C1 C2 H2 119.8
C3 C2 H2 119.8
C2 C3 C4 119.5(3)
C2 C3 H3 120.2
C4 C3 H3 120.2
C4 C5 C6 120.3(3)
C4 C5 H5 119.9
C6 C5 H5 119.9
C5 C4 C3 120.0(3)
C5 C4 C7 120.0(3)
C3 C4 C7 119.9(3)
C1 C6 C5 118.9(3)
C1 C6 C29 119.3(3)
C5 C6 C29 121.7(3)
C8 C7 C33 121.4(3)
C8 C7 C4 120.2(3)
C33 C7 C4 118.4(3)
C7 C8 C9 124.0(3)
C7 C8 C10 122.4(3)
C9 C8 C10 113.6(3)
N1 C9 C8 175.7(4)
N2 C10 C8 174.4(4)
C16 C11 C12 118.7(3)
C16 C11 C29 122.2(3)
C12 C11 C29 119.1(3)
C13 C12 C11 120.4(3)
C13 C12 H12 119.8
C11 C12 H12 119.8
C12 C13 C14 120.1(3)
C12 C13 H13 119.9
C14 C13 H13 119.9
C15 C14 C13 119.9(3)
C15 C14 N5 120.7(3)
C13 C14 N5 119.5(3)
C16 C15 C14 119.7(3)
C16 C15 H15 120.2
C14 C15 H15 120.2
C15 C16 C11 121.2(3)
C15 C16 H16 119.4
C11 C16 H16 119.4
C18 C17 C22 121.5(3)
C18 C17 N5 130.1(3)
C22 C17 N5 108.5(3)
C17 C18 C19 117.2(3)
C17 C18 H18 121.4
C19 C18 H18 121.4
C18 C19 C20 122.0(4)
C18 C19 H19 119.0
C20 C19 H19 119.0
C21 C20 C19 119.9(4)
C21 C20 H20 120.1
C19 C20 H20 120.1
C20 C21 C22 118.9(4)
C20 C21 H21 120.5
C22 C21 H21 120.5
C21 C22 C17 120.5(4)
C21 C22 C23 131.8(3)
C17 C22 C23 107.7(3)
C24 C23 C28 119.9(4)
C24 C23 C22 132.9(3)
C28 C23 C22 107.1(3)
C25 C24 C23 118.3(4)
C25 C24 H24 120.8
C23 C24 H24 120.8
C24 C25 C26 121.4(4)
C24 C25 H25 119.3
C26 C25 H25 119.3
C25 C26 C27 120.8(4)
C25 C26 H26 119.6
C27 C26 H26 119.6
C28 C27 C26 117.5(4)
C28 C27 H27 121.2
C26 C27 H27 121.2
C27 C28 C23 121.9(3)
C27 C28 N5 128.8(3)
C23 C28 N5 109.1(3)
C30 C29 C11 122.3(3)
C30 C29 C6 120.9(3)
C11 C29 C6 116.9(3)
C29 C30 C32 124.4(3)
C29 C30 C31 124.4(3)
C32 C30 C31 111.2(3)
N4 C31 C30 174.2(4)
N3 C32 C30 175.6(4)
C34 C33 C38 119.3(3)
C34 C33 C7 119.5(3)
C38 C33 C7 121.2(3)
C33 C34 C35 121.0(3)
C33 C34 H34 119.5
C35 C34 H34 119.5
C34 C35 C36 119.2(3)
C34 C35 H35 120.4
C36 C35 H35 120.4
C37 C36 C35 120.4(3)
C37 C36 N6 121.2(3)
C35 C36 N6 118.4(3)
C36 C37 C38 120.0(3)
C36 C37 H37 120.0
C38 C37 H37 120.0
C37 C38 C33 120.2(3)
C37 C38 H38 119.9
C33 C38 H38 119.9
N6 C39 C40 128.6(3)
N6 C39 C44 109.3(3)
C40 C39 C44 122.0(3)
C41 C40 C39 117.3(3)
C41 C40 H40 121.3
C39 C40 H40 121.3
C40 C41 C42 121.9(3)
C40 C41 H41 119.1
C42 C41 H41 119.1
C43 C42 C41 120.3(3)
C43 C42 H42 119.9
C41 C42 H42 119.9
C42 C43 C44 118.8(3)
C42 C43 H43 120.6
C44 C43 H43 120.6
C39 C44 C43 119.7(3)
C39 C44 C45 106.8(3)
C43 C44 C45 133.5(3)
C46 C45 C50 119.9(3)
C46 C45 C44 133.3(3)
C50 C45 C44 106.8(3)
C47 C46 C45 118.4(3)
C47 C46 H46 120.8
C45 C46 H46 120.8
C46 C47 C48 121.2(3)
C46 C47 H47 119.4
C48 C47 H47 119.4
C49 C48 C47 122.0(3)
C49 C48 H48 119.0
C47 C48 H48 119.0
C48 C49 C50 116.3(3)
C48 C49 H49 121.8
C50 C49 H49 121.8
C49 C50 N6 129.1(3)
C49 C50 C45 122.2(3)
N6 C50 C45 108.6(3)

loop_
_geom_bond_atom_site_label_1
_geom_bond_atom_site_label_2
_geom_bond_distance
N1 C9 1.145(5)
N2 C10 1.145(4)
N3 C32 1.153(5)
N4 C31 1.117(5)
N5 C28 1.408(4)
N5 C14 1.410(4)
N5 C17 1.415(4)
N6 C39 1.388(4)
N6 C50 1.398(4)
N6 C36 1.413(4)
C1 C2 1.374(5)
C1 C6 1.401(5)
C1 H1 0.9300
C2 C3 1.395(5)
C2 H2 0.9300
C3 C4 1.401(5)
C3 H3 0.9300
C5 C4 1.387(4)
C5 C6 1.403(5)
C5 H5 0.9300
C4 C7 1.479(5)
C6 C29 1.486(5)
C7 C8 1.364(4)
C7 C33 1.470(4)
C8 C9 1.433(5)
C8 C10 1.440(5)
C11 C16 1.397(4)
C11 C12 1.412(4)
C11 C29 1.482(4)
C12 C13 1.388(5)
C12 H12 0.9300
C13 C14 1.404(4)
C13 H13 0.9300
C14 C15 1.398(4)
C15 C16 1.391(4)
C15 H15 0.9300
C16 H16 0.9300
C17 C18 1.392(5)
C17 C22 1.403(5)
C18 C19 1.402(5)
C18 H18 0.9300
C19 C20 1.404(6)
C19 H19 0.9300
C20 C21 1.390(6)
C20 H20 0.9300
C21 C22 1.400(5)
C21 H21 0.9300
C22 C23 1.441(5)
C23 C24 1.398(5)
C23 C28 1.403(5)
C24 C25 1.393(6)
C24 H24 0.9300
C25 C26 1.394(6)
C25 H25 0.9300
C26 C27 1.401(5)
C26 H26 0.9300
C27 C28 1.393(5)
C27 H27 0.9300
C29 C30 1.355(4)
C30 C32 1.435(5)
C30 C31 1.453(5)
C33 C34 1.389(5)
C33 C38 1.404(4)
C34 C35 1.390(5)
C34 H34 0.9300
C35 C36 1.401(5)
C35 H35 0.9300
C36 C37 1.389(5)
C37 C38 1.389(5)
C37 H37 0.9300
C38 H38 0.9300
C39 C40 1.402(5)
C39 C44 1.403(5)
C40 C41 1.390(5)
C40 H40 0.9300
C41 C42 1.403(5)
C41 H41 0.9300
C42 C43 1.398(5)
C42 H42 0.9300
C43 C44 1.407(5)
C43 H43 0.9300
C44 C45 1.448(4)
C45 C46 1.405(4)
C45 C50 1.411(5)
C46 C47 1.371(5)
C46 H46 0.9300
C47 C48 1.406(5)
C47 H47 0.9300
C48 C49 1.396(5)
C48 H48 0.9300
C49 C50 1.398(5)
C49 H49 0.9300

loop_
_platon_squeeze_void_nr
_platon_squeeze_void_average_x
_platon_squeeze_void_average_y
_platon_squeeze_void_average_z
_platon_squeeze_void_volume
_platon_squeeze_void_count_electrons
_platon_squeeze_void_content
1 0.021 0.500 0.500 411 143 ' '
